data_7160048
loop_
_publ_author_name
'Wang, Wei'
'Zheng, Lan'
'Liang, Wen-Jie'
'Fu, Xin-Yi'
'Zhang, Yu-Qing'
'Meng, Ru-Fang'
'Zhang, Huan'
'Lin, Chenxiang'
'Su, Wei'
'Xiao, Jun-An'

_publ_section_title
;
 Au(I)/Sc(III)-co-catalyzed tandem spiroannulation/cycloisomerization of
 3-(2-ethynylaryl)-<i>N</i>-tosylaziridines with indoles to access
 5<i>H</i>-benzo[<i>b</i>]carbazoles.
;
_journal_issue 29
_journal_name_full 'Organic &amp; biomolecular chemistry'
_journal_page_first 5999
_journal_page_last 6003
_journal_paper_doi 10.1039/d4ob00782d
_journal_volume 22
_journal_year 2024
_chemical_formula_sum 'C32 H32 N2 O7 S'
_chemical_formula_weight 588.66
_space_group_IT_number 2
_space_group_name_Hall '-P 1'
_space_group_name_H-M_alt 'P -1'
_symmetry_cell_setting triclinic
_symmetry_space_group_name_H-M 'P -1'
_atom_sites_solution_hydrogens geom
_atom_sites_solution_primary direct
_atom_sites_solution_secondary difmap
_audit_creation_method SHELXL-97
_audit_update_record
;
2023-12-13 deposited with the CCDC.	2024-07-03 downloaded from the CCDC.
;
_cell_angle_alpha 66.132(2)
_cell_angle_beta 81.509(3)
_cell_angle_gamma 69.931(3)
_cell_formula_units_Z 2
_cell_length_a 9.4792(14)
_cell_length_b 13.0255(19)
_cell_length_c 15.078(2)
_cell_measurement_reflns_used 5617
_cell_measurement_temperature 296(2)
_cell_measurement_theta_max 25.03
_cell_measurement_theta_min 1.48
_cell_volume 1599.0(4)
_computing_structure_refinement 'SHELXL-97 (Sheldrick, 1997)'
_computing_structure_solution 'SHELXS-97 (Sheldrick, 1990)'
_diffrn_ambient_temperature 296(2)
_diffrn_measured_fraction_theta_full 0.994
_diffrn_measured_fraction_theta_max 0.994
_diffrn_measurement_device_type 'CCD area detector'
_diffrn_measurement_method 'phi and omega scans'
_diffrn_radiation_monochromator graphite
_diffrn_radiation_source 'fine-focus sealed tube'
_diffrn_radiation_type MoK\a
_diffrn_radiation_wavelength 0.71073
_diffrn_reflns_av_R_equivalents 0.0255
_diffrn_reflns_av_sigmaI/netI 0.0559
_diffrn_reflns_limit_h_max 11
_diffrn_reflns_limit_h_min -10
_diffrn_reflns_limit_k_max 13
_diffrn_reflns_limit_k_min -15
_diffrn_reflns_limit_l_max 17
_diffrn_reflns_limit_l_min -17
_diffrn_reflns_number 8231
_diffrn_reflns_theta_full 25.03
_diffrn_reflns_theta_max 25.03
_diffrn_reflns_theta_min 1.48
_exptl_absorpt_coefficient_mu 0.148
_exptl_absorpt_correction_T_max 0.9709
_exptl_absorpt_correction_T_min 0.9568
_exptl_crystal_colour COLORLESS
_exptl_crystal_density_diffrn 1.223
_exptl_crystal_density_method 'not measured'
_exptl_crystal_description BAR
_exptl_crystal_F_000 620
_exptl_crystal_size_max 0.30
_exptl_crystal_size_mid 0.20
_exptl_crystal_size_min 0.20
_refine_diff_density_max 0.664
_refine_diff_density_min -0.489
_refine_diff_density_rms 0.100
_refine_ls_extinction_method none
_refine_ls_goodness_of_fit_ref 1.094
_refine_ls_hydrogen_treatment mixed
_refine_ls_matrix_type full
_refine_ls_number_parameters 354
_refine_ls_number_reflns 5617
_refine_ls_number_restraints 0
_refine_ls_restrained_S_all 1.094
_refine_ls_R_factor_all 0.1044
_refine_ls_R_factor_gt 0.0692
_refine_ls_shift/su_max 0.007
_refine_ls_shift/su_mean 0.000
_refine_ls_structure_factor_coef Fsqd
_refine_ls_weighting_details 'calc w=1/[\s^2^(Fo^2^)+(0.1236P)^2^+0.0000P] where P=(Fo^2^+2Fc^2^)/3'
_refine_ls_weighting_scheme calc
_refine_ls_wR_factor_gt 0.2005
_refine_ls_wR_factor_ref 0.2199
_reflns_number_gt 3584
_reflns_number_total 5617
_reflns_threshold_expression >2sigma(I)
_cod_data_source_file d4ob00782d2.cif
_cod_data_source_block ja_CCDC2
_cod_depositor_comments
;
The following automatic conversions were performed:

data item '_symmetry_cell_setting' value 'Triclinic' was changed to
'triclinic' in accordance with the
/home/data/users/saulius/crontab/automatic-downloads/rss-feeds/RSC/lib/dictionaries/cif_core.dic
dictionary named 'cif_core.dic' version 2.4.2 last updated on
2011-04-26.

Automatic conversion script
Id: cif_fix_values 8170 2020-07-09 18:12:32Z antanas 

 Adding full bibliography for 7160046--7160048.cif.
;
_cod_original_sg_symbol_H-M P-1
_cod_database_code 7160048

loop_
_symmetry_equiv_pos_as_xyz
'x, y, z'
'-x, -y, -z'

loop_
_atom_site_label
_atom_site_type_symbol
_atom_site_fract_x
_atom_site_fract_y
_atom_site_fract_z
_atom_site_U_iso_or_equiv
_atom_site_adp_type
_atom_site_occupancy
_atom_site_symmetry_multiplicity
_atom_site_calc_flag
_atom_site_refinement_flags
_atom_site_disorder_assembly
_atom_site_disorder_group
S1 S 0.42077(9) 0.49727(8) 0.25384(7) 0.0424(3) Uani 1 1 d . . .
O3 O 0.1693(3) 0.6990(2) 0.33829(18) 0.0536(7) Uani 1 1 d . . .
O6 O 0.1680(3) 0.3629(2) 0.54274(17) 0.0523(7) Uani 1 1 d . . .
N2 N 0.2484(3) 0.4946(2) 0.28790(19) 0.0360(7) Uani 1 1 d . . .
O4 O 0.2452(3) 0.5699(2) 0.48836(18) 0.0545(7) Uani 1 1 d . . .
O2 O 0.4749(3) 0.5160(2) 0.32790(19) 0.0555(7) Uani 1 1 d . . .
O1 O 0.4994(3) 0.3976(2) 0.2299(2) 0.0578(7) Uani 1 1 d . . .
O5 O 0.3769(3) 0.3058(2) 0.46057(19) 0.0585(7) Uani 1 1 d . . .
C27 C 0.2017(4) 0.6020(3) 0.3985(2) 0.0402(8) Uani 1 1 d . . .
C5 C 0.0215(4) 0.6782(3) 0.1546(2) 0.0413(8) Uani 1 1 d . . .
H5 H 0.0830 0.6975 0.1838 0.050 Uiso 1 1 calc R . .
C4 C 0.0468(4) 0.5577(3) 0.1725(2) 0.0393(8) Uani 1 1 d . . .
C11 C 0.1637(4) 0.4674(3) 0.2333(2) 0.0374(8) Uani 1 1 d . . .
N1 N 0.2917(4) 0.2501(3) 0.3021(2) 0.0541(8) Uani 1 1 d . . .
H1 H 0.3579 0.2475 0.3370 0.065 Uiso 1 1 calc R . .
C3 C -0.0487(4) 0.5270(4) 0.1280(3) 0.0491(10) Uani 1 1 d . . .
O7 O -0.1217(3) 0.8829(3) 0.0737(2) 0.0677(8) Uani 1 1 d . . .
C28 C 0.2592(4) 0.3767(3) 0.4663(3) 0.0439(9) Uani 1 1 d . . .
C26 C 0.1915(4) 0.4948(3) 0.3832(2) 0.0379(8) Uani 1 1 d . . .
H26 H 0.0841 0.5051 0.3834 0.045 Uiso 1 1 calc R . .
C23 C 0.4074(4) 0.6227(3) 0.1463(3) 0.0399(8) Uani 1 1 d . . .
C12 C 0.1880(4) 0.3520(3) 0.2453(3) 0.0449(9) Uani 1 1 d . . .
C22 C 0.3998(4) 0.7277(3) 0.1503(3) 0.0522(10) Uani 1 1 d . . .
H22 H 0.3925 0.7346 0.2100 0.063 Uiso 1 1 calc R . .
C10 C 0.0949(5) 0.3210(4) 0.1994(3) 0.0494(10) Uani 1 1 d . . .
C6 C -0.0898(4) 0.7655(4) 0.0961(3) 0.0490(9) Uani 1 1 d . . .
C9 C -0.0243(5) 0.4072(4) 0.1435(3) 0.0538(11) Uani 1 1 d . . .
C24 C 0.4141(4) 0.6138(4) 0.0569(3) 0.0518(10) Uani 1 1 d . . .
H24 H 0.4149 0.5438 0.0538 0.062 Uiso 1 1 calc R . .
C1 C -0.1862(4) 0.7360(4) 0.0524(3) 0.0614(12) Uani 1 1 d . . .
H1A H -0.2634 0.7955 0.0122 0.074 Uiso 1 1 calc R . .
C21 C 0.4032(5) 0.8244(4) 0.0647(3) 0.0606(11) Uani 1 1 d . . .
H21 H 0.3958 0.8960 0.0678 0.073 Uiso 1 1 calc R . .
C2 C -0.1653(4) 0.6223(5) 0.0695(3) 0.0599(12) Uani 1 1 d . . .
H2 H -0.2310 0.6053 0.0414 0.072 Uiso 1 1 calc R . .
C14 C 0.1558(6) 0.1908(4) 0.2321(4) 0.0801(7) Uani 1 1 d . . .
C20 C 0.4171(4) 0.8150(4) -0.0237(3) 0.0593(11) Uani 1 1 d . . .
C13 C 0.2745(6) 0.1533(4) 0.2951(4) 0.0801(7) Uani 1 1 d . . .
C31 C 0.2492(5) 0.6611(4) 0.5192(3) 0.0574(11) Uani 1 1 d . . .
H31A H 0.2059 0.7386 0.4697 0.069 Uiso 1 1 calc R . .
H31B H 0.3522 0.6521 0.5292 0.069 Uiso 1 1 calc R . .
C19 C 0.4196(5) 0.7088(4) -0.0269(3) 0.0596(11) Uani 1 1 d . . .
H19 H 0.4249 0.7023 -0.0866 0.072 Uiso 1 1 calc R . .
C8 C -0.1338(5) 0.3754(5) 0.1030(4) 0.0757(14) Uani 1 1 d . . .
H8A H -0.2144 0.3636 0.1487 0.113 Uiso 1 1 calc R . .
H8B H -0.0826 0.3042 0.0917 0.113 Uiso 1 1 calc R . .
H8C H -0.1737 0.4385 0.0431 0.113 Uiso 1 1 calc R . .
C7 C -0.0330(5) 0.9176(4) 0.1170(3) 0.0681(12) Uani 1 1 d . . .
H7A H -0.0647 1.0023 0.0943 0.102 Uiso 1 1 calc R . .
H7B H 0.0706 0.8892 0.0998 0.102 Uiso 1 1 calc R . .
H7C H -0.0447 0.8849 0.1862 0.102 Uiso 1 1 calc R . .
C29 C 0.2268(5) 0.2619(4) 0.6322(3) 0.0679(12) Uani 1 1 d . . .
H29A H 0.2906 0.1950 0.6168 0.081 Uiso 1 1 calc R . .
H29B H 0.1444 0.2395 0.6728 0.081 Uiso 1 1 calc R . .
C18 C 0.3568(6) 0.0347(4) 0.3407(4) 0.0801(7) Uani 1 1 d . . .
H18 H 0.4337 0.0114 0.3834 0.096 Uiso 1 1 calc R . .
C17 C 0.3191(6) -0.0479(4) 0.3199(4) 0.0801(7) Uani 1 1 d . . .
H17 H 0.3714 -0.1279 0.3488 0.096 Uiso 1 1 calc R . .
C25 C 0.4316(6) 0.9172(4) -0.1160(3) 0.0851(16) Uani 1 1 d . . .
H25A H 0.4139 0.9860 -0.1016 0.128 Uiso 1 1 calc R . .
H25B H 0.3592 0.9335 -0.1621 0.128 Uiso 1 1 calc R . .
H25C H 0.5309 0.8969 -0.1427 0.128 Uiso 1 1 calc R . .
C32 C 0.1616(7) 0.6494(5) 0.6114(4) 0.0947(17) Uani 1 1 d . . .
H32A H 0.0574 0.6681 0.5991 0.142 Uiso 1 1 calc R . .
H32B H 0.1730 0.7028 0.6368 0.142 Uiso 1 1 calc R . .
H32C H 0.1981 0.5697 0.6576 0.142 Uiso 1 1 calc R . .
C30 C 0.3163(6) 0.2946(5) 0.6862(3) 0.0790(14) Uani 1 1 d . . .
H30A H 0.3972 0.3173 0.6456 0.118 Uiso 1 1 calc R . .
H30B H 0.3563 0.2278 0.7442 0.118 Uiso 1 1 calc R . .
H30C H 0.2520 0.3594 0.7030 0.118 Uiso 1 1 calc R . .
C15 C 0.1207(6) 0.1068(4) 0.2112(4) 0.0801(7) Uani 1 1 d . . .
H15 H 0.0442 0.1288 0.1686 0.096 Uiso 1 1 calc R . .
C16 C 0.2056(6) -0.0110(4) 0.2571(4) 0.0801(7) Uani 1 1 d . . .
H16 H 0.1837 -0.0680 0.2441 0.096 Uiso 1 1 calc R . .

loop_
_atom_site_aniso_label
_atom_site_aniso_U_11
_atom_site_aniso_U_22
_atom_site_aniso_U_33
_atom_site_aniso_U_23
_atom_site_aniso_U_13
_atom_site_aniso_U_12
S1 0.0330(5) 0.0486(6) 0.0467(6) -0.0176(4) -0.0011(4) -0.0146(4)
O3 0.0771(19) 0.0401(15) 0.0423(15) -0.0111(13) -0.0146(13) -0.0163(13)
O6 0.0505(15) 0.0554(16) 0.0402(15) -0.0060(12) 0.0012(12) -0.0193(13)
N2 0.0329(15) 0.0417(16) 0.0355(15) -0.0157(13) 0.0006(12) -0.0133(13)
O4 0.0754(18) 0.0556(16) 0.0409(15) -0.0165(12) -0.0114(13) -0.0284(14)
O2 0.0461(15) 0.0779(19) 0.0503(15) -0.0216(13) -0.0110(12) -0.0280(14)
O1 0.0409(15) 0.0512(16) 0.0760(19) -0.0265(14) 0.0072(13) -0.0086(13)
O5 0.0528(17) 0.0513(17) 0.0511(16) -0.0088(13) -0.0034(13) -0.0039(14)
C27 0.0391(19) 0.051(2) 0.0318(19) -0.0161(18) -0.0041(15) -0.0136(17)
C5 0.0351(18) 0.054(2) 0.0360(19) -0.0171(17) 0.0013(15) -0.0154(17)
C4 0.0356(18) 0.055(2) 0.0323(18) -0.0182(16) 0.0049(14) -0.0212(17)
C11 0.0361(18) 0.046(2) 0.0391(19) -0.0209(16) 0.0007(15) -0.0178(16)
N1 0.063(2) 0.0422(19) 0.060(2) -0.0197(16) 0.0015(17) -0.0200(17)
C3 0.039(2) 0.080(3) 0.042(2) -0.032(2) 0.0076(16) -0.029(2)
O7 0.0572(18) 0.061(2) 0.0646(19) -0.0091(15) -0.0122(15) -0.0078(15)
C28 0.045(2) 0.050(2) 0.040(2) -0.0173(17) -0.0015(17) -0.0186(19)
C26 0.0394(18) 0.042(2) 0.0336(18) -0.0135(15) -0.0034(14) -0.0137(16)
C23 0.0325(18) 0.048(2) 0.044(2) -0.0193(17) 0.0004(15) -0.0154(16)
C12 0.049(2) 0.051(2) 0.044(2) -0.0211(18) 0.0092(17) -0.0263(19)
C22 0.058(2) 0.062(3) 0.052(2) -0.028(2) 0.0094(19) -0.034(2)
C10 0.057(2) 0.065(3) 0.050(2) -0.034(2) 0.0145(19) -0.039(2)
C6 0.039(2) 0.056(3) 0.042(2) -0.0138(18) -0.0020(16) -0.0078(18)
C9 0.054(2) 0.089(3) 0.050(2) -0.045(2) 0.0185(19) -0.046(2)
C24 0.055(2) 0.059(2) 0.047(2) -0.025(2) 0.0039(18) -0.021(2)
C1 0.036(2) 0.083(3) 0.051(2) -0.018(2) -0.0099(18) -0.007(2)
C21 0.058(3) 0.061(3) 0.067(3) -0.025(2) 0.015(2) -0.031(2)
C2 0.038(2) 0.105(4) 0.047(2) -0.034(2) 0.0005(18) -0.029(2)
C14 0.0893(16) 0.0656(12) 0.1055(17) -0.0487(12) 0.0371(12) -0.0442(12)
C20 0.039(2) 0.062(3) 0.061(3) -0.011(2) 0.0037(18) -0.013(2)
C13 0.0893(16) 0.0656(12) 0.1055(17) -0.0487(12) 0.0371(12) -0.0442(12)
C31 0.078(3) 0.062(3) 0.050(2) -0.026(2) -0.003(2) -0.036(2)
C19 0.058(3) 0.074(3) 0.044(2) -0.022(2) 0.0022(19) -0.020(2)
C8 0.068(3) 0.120(4) 0.082(3) -0.063(3) 0.015(2) -0.057(3)
C7 0.071(3) 0.056(3) 0.067(3) -0.013(2) -0.005(2) -0.018(2)
C29 0.074(3) 0.059(3) 0.049(2) 0.004(2) -0.001(2) -0.026(2)
C18 0.0893(16) 0.0656(12) 0.1055(17) -0.0487(12) 0.0371(12) -0.0442(12)
C17 0.0893(16) 0.0656(12) 0.1055(17) -0.0487(12) 0.0371(12) -0.0442(12)
C25 0.070(3) 0.079(3) 0.067(3) 0.000(3) 0.012(2) -0.016(3)
C32 0.123(5) 0.111(4) 0.080(4) -0.056(3) 0.030(3) -0.060(4)
C30 0.085(3) 0.089(4) 0.047(3) -0.009(2) -0.012(2) -0.025(3)
C15 0.0893(16) 0.0656(12) 0.1055(17) -0.0487(12) 0.0371(12) -0.0442(12)
C16 0.0893(16) 0.0656(12) 0.1055(17) -0.0487(12) 0.0371(12) -0.0442(12)

loop_
_atom_type_symbol
_atom_type_description
_atom_type_scat_dispersion_real
_atom_type_scat_dispersion_imag
_atom_type_scat_source
C C 0.0033 0.0016 'International Tables Vol C Tables 4.2.6.8 and 6.1.1.4'
H H 0.0000 0.0000 'International Tables Vol C Tables 4.2.6.8 and 6.1.1.4'
N N 0.0061 0.0033 'International Tables Vol C Tables 4.2.6.8 and 6.1.1.4'
O O 0.0106 0.0060 'International Tables Vol C Tables 4.2.6.8 and 6.1.1.4'
S S 0.1246 0.1234 'International Tables Vol C Tables 4.2.6.8 and 6.1.1.4'

loop_
_geom_angle_atom_site_label_1
_geom_angle_atom_site_label_2
_geom_angle_atom_site_label_3
_geom_angle
_geom_angle_site_symmetry_1
_geom_angle_site_symmetry_3
_geom_angle_publ_flag
O1 S1 O2 120.55(17) . . ?
O1 S1 N2 108.99(15) . . ?
O2 S1 N2 105.05(15) . . ?
O1 S1 C23 106.70(17) . . ?
O2 S1 C23 107.76(16) . . ?
N2 S1 C23 107.14(15) . . ?
C28 O6 C29 116.9(3) . . ?
C11 N2 C26 118.3(3) . . ?
C11 N2 S1 120.0(2) . . ?
C26 N2 S1 120.4(2) . . ?
C27 O4 C31 118.4(3) . . ?
O3 C27 O4 126.3(3) . . ?
O3 C27 C26 123.3(3) . . ?
O4 C27 C26 110.4(3) . . ?
C6 C5 C4 121.6(3) . . ?
C6 C5 H5 119.2 . . ?
C4 C5 H5 119.2 . . ?
C11 C4 C5 121.1(3) . . ?
C11 C4 C3 119.4(3) . . ?
C5 C4 C3 119.5(3) . . ?
C12 C11 C4 119.0(3) . . ?
C12 C11 N2 120.6(3) . . ?
C4 C11 N2 120.3(3) . . ?
C13 N1 C12 110.3(4) . . ?
C13 N1 H1 124.8 . . ?
C12 N1 H1 124.8 . . ?
C2 C3 C9 123.3(4) . . ?
C2 C3 C4 116.1(4) . . ?
C9 C3 C4 120.7(4) . . ?
C6 O7 C7 117.4(3) . . ?
O5 C28 O6 125.3(3) . . ?
O5 C28 C26 123.7(3) . . ?
O6 C28 C26 110.9(3) . . ?
N2 C26 C28 113.2(3) . . ?
N2 C26 C27 111.9(3) . . ?
C28 C26 C27 113.3(3) . . ?
N2 C26 H26 105.9 . . ?
C28 C26 H26 105.9 . . ?
C27 C26 H26 105.9 . . ?
C22 C23 C24 119.8(3) . . ?
C22 C23 S1 120.0(3) . . ?
C24 C23 S1 120.1(3) . . ?
N1 C12 C11 129.3(3) . . ?
N1 C12 C10 108.8(3) . . ?
C11 C12 C10 121.8(4) . . ?
C23 C22 C21 120.0(4) . . ?
C23 C22 H22 120.0 . . ?
C21 C22 H22 120.0 . . ?
C9 C10 C12 120.0(3) . . ?
C9 C10 C14 135.2(4) . . ?
C12 C10 C14 104.7(4) . . ?
C5 C6 O7 125.9(4) . . ?
C5 C6 C1 119.4(4) . . ?
O7 C6 C1 114.7(3) . . ?
C10 C9 C3 118.9(3) . . ?
C10 C9 C8 121.1(4) . . ?
C3 C9 C8 119.9(4) . . ?
C19 C24 C23 119.8(4) . . ?
C19 C24 H24 120.1 . . ?
C23 C24 H24 120.1 . . ?
C2 C1 C6 119.9(4) . . ?
C2 C1 H1A 120.0 . . ?
C6 C1 H1A 120.0 . . ?
C20 C21 C22 120.7(4) . . ?
C20 C21 H21 119.6 . . ?
C22 C21 H21 119.6 . . ?
C1 C2 C3 123.5(4) . . ?
C1 C2 H2 118.3 . . ?
C3 C2 H2 118.3 . . ?
C13 C14 C15 119.3(5) . . ?
C13 C14 C10 107.0(4) . . ?
C15 C14 C10 133.6(5) . . ?
C21 C20 C19 118.6(4) . . ?
C21 C20 C25 120.7(4) . . ?
C19 C20 C25 120.7(4) . . ?
N1 C13 C18 128.3(5) . . ?
N1 C13 C14 109.2(4) . . ?
C18 C13 C14 122.6(4) . . ?
O4 C31 C32 108.4(4) . . ?
O4 C31 H31A 110.0 . . ?
C32 C31 H31A 110.0 . . ?
O4 C31 H31B 110.0 . . ?
C32 C31 H31B 110.0 . . ?
H31A C31 H31B 108.4 . . ?
C24 C19 C20 120.9(4) . . ?
C24 C19 H19 119.5 . . ?
C20 C19 H19 119.5 . . ?
C9 C8 H8A 109.5 . . ?
C9 C8 H8B 109.5 . . ?
H8A C8 H8B 109.5 . . ?
C9 C8 H8C 109.5 . . ?
H8A C8 H8C 109.5 . . ?
H8B C8 H8C 109.5 . . ?
O7 C7 H7A 109.5 . . ?
O7 C7 H7B 109.5 . . ?
H7A C7 H7B 109.5 . . ?
O7 C7 H7C 109.5 . . ?
H7A C7 H7C 109.5 . . ?
H7B C7 H7C 109.5 . . ?
O6 C29 C30 109.6(3) . . ?
O6 C29 H29A 109.7 . . ?
C30 C29 H29A 109.7 . . ?
O6 C29 H29B 109.7 . . ?
C30 C29 H29B 109.7 . . ?
H29A C29 H29B 108.2 . . ?
C13 C18 C17 117.3(5) . . ?
C13 C18 H18 121.3 . . ?
C17 C18 H18 121.3 . . ?
C16 C17 C18 120.0(5) . . ?
C16 C17 H17 120.0 . . ?
C18 C17 H17 120.0 . . ?
C20 C25 H25A 109.5 . . ?
C20 C25 H25B 109.5 . . ?
H25A C25 H25B 109.5 . . ?
C20 C25 H25C 109.5 . . ?
H25A C25 H25C 109.5 . . ?
H25B C25 H25C 109.5 . . ?
C31 C32 H32A 109.5 . . ?
C31 C32 H32B 109.5 . . ?
H32A C32 H32B 109.5 . . ?
C31 C32 H32C 109.5 . . ?
H32A C32 H32C 109.5 . . ?
H32B C32 H32C 109.5 . . ?
C29 C30 H30A 109.5 . . ?
C29 C30 H30B 109.5 . . ?
H30A C30 H30B 109.5 . . ?
C29 C30 H30C 109.5 . . ?
H30A C30 H30C 109.5 . . ?
H30B C30 H30C 109.5 . . ?
C16 C15 C14 116.9(5) . . ?
C16 C15 H15 121.5 . . ?
C14 C15 H15 121.5 . . ?
C17 C16 C15 123.8(5) . . ?
C17 C16 H16 118.1 . . ?
C15 C16 H16 118.1 . . ?

loop_
_geom_bond_atom_site_label_1
_geom_bond_atom_site_label_2
_geom_bond_distance
_geom_bond_site_symmetry_2
_geom_bond_publ_flag
S1 O1 1.417(3) . ?
S1 O2 1.430(3) . ?
S1 N2 1.647(3) . ?
S1 C23 1.757(4) . ?
O3 C27 1.184(4) . ?
O6 C28 1.323(4) . ?
O6 C29 1.464(5) . ?
N2 C11 1.439(4) . ?
N2 C26 1.458(4) . ?
O4 C27 1.330(4) . ?
O4 C31 1.453(4) . ?
O5 C28 1.198(4) . ?
C27 C26 1.541(5) . ?
C5 C6 1.350(5) . ?
C5 C4 1.418(5) . ?
C5 H5 0.9300 . ?
C4 C11 1.409(5) . ?
C4 C3 1.440(5) . ?
C11 C12 1.378(5) . ?
N1 C13 1.372(5) . ?
N1 C12 1.376(5) . ?
N1 H1 0.8600 . ?
C3 C2 1.415(6) . ?
C3 C9 1.420(6) . ?
O7 C6 1.356(5) . ?
O7 C7 1.414(5) . ?
C28 C26 1.532(5) . ?
C26 H26 0.9800 . ?
C23 C22 1.371(5) . ?
C23 C24 1.389(5) . ?
C12 C10 1.440(5) . ?
C22 C21 1.397(5) . ?
C22 H22 0.9300 . ?
C10 C9 1.376(6) . ?
C10 C14 1.479(6) . ?
C6 C1 1.428(6) . ?
C9 C8 1.519(5) . ?
C24 C19 1.375(6) . ?
C24 H24 0.9300 . ?
C1 C2 1.343(6) . ?
C1 H1A 0.9300 . ?
C21 C20 1.371(6) . ?
C21 H21 0.9300 . ?
C2 H2 0.9300 . ?
C14 C13 1.403(7) . ?
C14 C15 1.403(6) . ?
C20 C19 1.395(6) . ?
C20 C25 1.516(6) . ?
C13 C18 1.393(7) . ?
C31 C32 1.490(6) . ?
C31 H31A 0.9700 . ?
C31 H31B 0.9700 . ?
C19 H19 0.9300 . ?
C8 H8A 0.9600 . ?
C8 H8B 0.9600 . ?
C8 H8C 0.9600 . ?
C7 H7A 0.9600 . ?
C7 H7B 0.9600 . ?
C7 H7C 0.9600 . ?
C29 C30 1.515(6) . ?
C29 H29A 0.9700 . ?
C29 H29B 0.9700 . ?
C18 C17 1.398(6) . ?
C18 H18 0.9300 . ?
C17 C16 1.365(7) . ?
C17 H17 0.9300 . ?
C25 H25A 0.9600 . ?
C25 H25B 0.9600 . ?
C25 H25C 0.9600 . ?
C32 H32A 0.9600 . ?
C32 H32B 0.9600 . ?
C32 H32C 0.9600 . ?
C30 H30A 0.9600 . ?
C30 H30B 0.9600 . ?
C30 H30C 0.9600 . ?
C15 C16 1.393(7) . ?
C15 H15 0.9300 . ?
C16 H16 0.9300 . ?

loop_
_geom_torsion_atom_site_label_1
_geom_torsion_atom_site_label_2
_geom_torsion_atom_site_label_3
_geom_torsion_atom_site_label_4
_geom_torsion
_geom_torsion_site_symmetry_1
_geom_torsion_site_symmetry_2
_geom_torsion_site_symmetry_3
_geom_torsion_site_symmetry_4
_geom_torsion_publ_flag
O1 S1 N2 C11 -44.4(3) . . . . ?
O2 S1 N2 C11 -174.9(2) . . . . ?
C23 S1 N2 C11 70.7(3) . . . . ?
O1 S1 N2 C26 122.7(3) . . . . ?
O2 S1 N2 C26 -7.8(3) . . . . ?
C23 S1 N2 C26 -122.2(3) . . . . ?
C31 O4 C27 O3 2.5(5) . . . . ?
C31 O4 C27 C26 -174.9(3) . . . . ?
C6 C5 C4 C11 179.6(3) . . . . ?
C6 C5 C4 C3 -0.4(5) . . . . ?
C5 C4 C11 C12 -177.3(3) . . . . ?
C3 C4 C11 C12 2.8(5) . . . . ?
C5 C4 C11 N2 7.6(5) . . . . ?
C3 C4 C11 N2 -172.3(3) . . . . ?
C26 N2 C11 C12 -87.9(4) . . . . ?
S1 N2 C11 C12 79.5(4) . . . . ?
C26 N2 C11 C4 87.2(4) . . . . ?
S1 N2 C11 C4 -105.5(3) . . . . ?
C11 C4 C3 C2 178.8(3) . . . . ?
C5 C4 C3 C2 -1.1(5) . . . . ?
C11 C4 C3 C9 -1.1(5) . . . . ?
C5 C4 C3 C9 179.0(3) . . . . ?
C29 O6 C28 O5 10.6(5) . . . . ?
C29 O6 C28 C26 -171.8(3) . . . . ?
C11 N2 C26 C28 94.5(3) . . . . ?
S1 N2 C26 C28 -72.8(3) . . . . ?
C11 N2 C26 C27 -136.0(3) . . . . ?
S1 N2 C26 C27 56.7(3) . . . . ?
O5 C28 C26 N2 22.6(5) . . . . ?
O6 C28 C26 N2 -155.1(3) . . . . ?
O5 C28 C26 C27 -106.2(4) . . . . ?
O6 C28 C26 C27 76.1(4) . . . . ?
O3 C27 C26 N2 42.8(5) . . . . ?
O4 C27 C26 N2 -139.7(3) . . . . ?
O3 C27 C26 C28 172.3(3) . . . . ?
O4 C27 C26 C28 -10.2(4) . . . . ?
O1 S1 C23 C22 -151.2(3) . . . . ?
O2 S1 C23 C22 -20.4(3) . . . . ?
N2 S1 C23 C22 92.1(3) . . . . ?
O1 S1 C23 C24 24.6(3) . . . . ?
O2 S1 C23 C24 155.4(3) . . . . ?
N2 S1 C23 C24 -92.0(3) . . . . ?
C13 N1 C12 C11 178.1(4) . . . . ?
C13 N1 C12 C10 1.1(4) . . . . ?
C4 C11 C12 N1 -178.2(3) . . . . ?
N2 C11 C12 N1 -3.2(6) . . . . ?
C4 C11 C12 C10 -1.6(5) . . . . ?
N2 C11 C12 C10 173.5(3) . . . . ?
C24 C23 C22 C21 -1.8(6) . . . . ?
S1 C23 C22 C21 174.1(3) . . . . ?
N1 C12 C10 C9 175.8(3) . . . . ?
C11 C12 C10 C9 -1.5(5) . . . . ?
N1 C12 C10 C14 -1.5(4) . . . . ?
C11 C12 C10 C14 -178.8(3) . . . . ?
C4 C5 C6 O7 -179.2(3) . . . . ?
C4 C5 C6 C1 1.1(5) . . . . ?
C7 O7 C6 C5 -1.5(6) . . . . ?
C7 O7 C6 C1 178.2(4) . . . . ?
C12 C10 C9 C3 3.2(5) . . . . ?
C14 C10 C9 C3 179.5(4) . . . . ?
C12 C10 C9 C8 -173.5(3) . . . . ?
C14 C10 C9 C8 2.8(7) . . . . ?
C2 C3 C9 C10 178.1(3) . . . . ?
C4 C3 C9 C10 -1.9(5) . . . . ?
C2 C3 C9 C8 -5.1(5) . . . . ?
C4 C3 C9 C8 174.8(3) . . . . ?
C22 C23 C24 C19 2.8(6) . . . . ?
S1 C23 C24 C19 -173.1(3) . . . . ?
C5 C6 C1 C2 -0.2(6) . . . . ?
O7 C6 C1 C2 -179.9(4) . . . . ?
C23 C22 C21 C20 -1.4(6) . . . . ?
C6 C1 C2 C3 -1.4(6) . . . . ?
C9 C3 C2 C1 -178.0(4) . . . . ?
C4 C3 C2 C1 2.1(6) . . . . ?
C9 C10 C14 C13 -175.2(4) . . . . ?
C12 C10 C14 C13 1.4(5) . . . . ?
C9 C10 C14 C15 6.3(8) . . . . ?
C12 C10 C14 C15 -177.0(5) . . . . ?
C22 C21 C20 C19 3.5(6) . . . . ?
C22 C21 C20 C25 -175.7(4) . . . . ?
C12 N1 C13 C18 179.8(4) . . . . ?
C12 N1 C13 C14 -0.1(5) . . . . ?
C15 C14 C13 N1 177.8(4) . . . . ?
C10 C14 C13 N1 -0.9(5) . . . . ?
C15 C14 C13 C18 -2.1(7) . . . . ?
C10 C14 C13 C18 179.2(4) . . . . ?
C27 O4 C31 C32 127.4(4) . . . . ?
C23 C24 C19 C20 -0.6(6) . . . . ?
C21 C20 C19 C24 -2.6(6) . . . . ?
C25 C20 C19 C24 176.7(4) . . . . ?
C28 O6 C29 C30 84.0(5) . . . . ?
N1 C13 C18 C17 -178.6(4) . . . . ?
C14 C13 C18 C17 1.4(7) . . . . ?
C13 C18 C17 C16 0.0(7) . . . . ?
C13 C14 C15 C16 1.4(7) . . . . ?
C10 C14 C15 C16 179.7(5) . . . . ?
C18 C17 C16 C15 -0.6(7) . . . . ?
C14 C15 C16 C17 -0.1(7) . . . . ?
